data_7010511
loop_
_publ_author_name
'Coapes, R. Benjamin'
'Souza, Fabio E. S.'
'Fox, Mark A.'
'Batsanov, Andrei S.'
'Goeta, Andr\'es E.'
'Yufit, Dimitrii S.'
'Leech, Michael A.'
'Howard, Judith A. K.'
'Scott, Andrew J.'
'Clegg, William'
'Marder, Todd B.'

_publ_section_title
;
 Phosphine promoted substituent redistribution reactions of
 B-chlorocatechol borane: molecular structures of ClBcat, BrBcat and
 L&#x00B7;ClBcat (cat&#x2005;=&#x2005;1,2-O2C6H4;
 L&#x2005;=&#x2005;PMe3, PEt3, PBut3, PCy3, NEt3)&#x2020;
;
_journal_issue 8
_journal_name_full 'Journal of the Chemical Society, Dalton Transactions'
_journal_page_first 1201
_journal_paper_doi 10.1039/b010025k
_journal_year 2001
_chemical_formula_sum 'C18 H31 B Cl O2 P'
_chemical_formula_weight 356.66
_chemical_name_systematic
; 
2-chloro-2-{tris-(tert-butyl)phosphino}-1,3,2-benzodioxaborole 
;
_space_group_IT_number 33
_symmetry_cell_setting orthorhombic
_symmetry_space_group_name_Hall 'P 2c -2n'
_symmetry_space_group_name_H-M 'P n a 21'
_atom_sites_solution_hydrogens difmap
_atom_sites_solution_primary direct
_atom_sites_solution_secondary difmap
_audit_creation_method SHELXL-97
_cell_angle_alpha 90.00
_cell_angle_beta 90.00
_cell_angle_gamma 90.00
_cell_formula_units_Z 4
_cell_length_a 16.664(1)
_cell_length_b 13.455(5)
_cell_length_c 8.546(1)
_cell_measurement_reflns_used 948
_cell_measurement_temperature 120(2)
_cell_measurement_theta_max 25.4
_cell_measurement_theta_min 12.0
_cell_volume 1916.1(8)
_computing_cell_refinement 'Bruker SMART'
_computing_data_collection 'Bruker SMART'
_computing_data_reduction 'Bruker SHELXTL'
_computing_molecular_graphics 'Bruker SHELXTL'
_computing_publication_material 'Bruker SHELXTL'
_computing_structure_refinement 'SHELXL-97 (Sheldrick, 1997)'
_computing_structure_solution 'SHELXS-97 (Sheldrick, 1990)'
_diffrn_ambient_temperature 120(2)
_diffrn_detector_area_resol_mean 8
_diffrn_measured_fraction_theta_full 0.996
_diffrn_measured_fraction_theta_max 0.996
_diffrn_measurement_device_type 'SMART 1K CCD area detector'
_diffrn_measurement_method '\w scans'
_diffrn_radiation_monochromator graphite
_diffrn_radiation_source 'fine-focus sealed tube'
_diffrn_radiation_type MoK\a
_diffrn_radiation_wavelength 0.71073
_diffrn_reflns_av_R_equivalents 0.0242
_diffrn_reflns_av_sigmaI/netI 0.0275
_diffrn_reflns_limit_h_max 22
_diffrn_reflns_limit_h_min -21
_diffrn_reflns_limit_k_max 18
_diffrn_reflns_limit_k_min -16
_diffrn_reflns_limit_l_max 11
_diffrn_reflns_limit_l_min -11
_diffrn_reflns_number 14595
_diffrn_reflns_theta_full 29.12
_diffrn_reflns_theta_max 29.12
_diffrn_reflns_theta_min 1.95
_diffrn_standards_decay_% 0
_exptl_absorpt_coefficient_mu 0.289
_exptl_absorpt_correction_T_max 0.9281
_exptl_absorpt_correction_T_min 0.8412
_exptl_absorpt_correction_type multi-scan
_exptl_absorpt_process_details 'SADABS (G.M.Sheldrick, 1998) program; R(int)=0.040 before correction'
_exptl_crystal_colour colorless
_exptl_crystal_density_diffrn 1.236
_exptl_crystal_density_method 'not measured'
_exptl_crystal_description block
_exptl_crystal_F_000 768
_exptl_crystal_size_max 0.5
_exptl_crystal_size_mid 0.4
_exptl_crystal_size_min 0.2
_refine_diff_density_max 0.241
_refine_diff_density_min -0.164
_refine_diff_density_rms 0.039
_refine_ls_abs_structure_details 'Flack H D (1983), Acta Cryst. A39, 876-881'
_refine_ls_abs_structure_Flack 0.04(4)
_refine_ls_extinction_method none
_refine_ls_goodness_of_fit_ref 0.998
_refine_ls_hydrogen_treatment refall
_refine_ls_matrix_type full
_refine_ls_number_parameters 332
_refine_ls_number_reflns 4985
_refine_ls_number_restraints 1
_refine_ls_restrained_S_all 0.998
_refine_ls_R_factor_all 0.0306
_refine_ls_R_factor_gt 0.0257
_refine_ls_shift/su_max 0.001
_refine_ls_shift/su_mean 0.000
_refine_ls_structure_factor_coef Fsqd
_refine_ls_weighting_details 'calc w=1/[\s^2^(Fo^2^)+(0.0391P)^2^+0.0000P] where P=(Fo^2^+2Fc^2^)/3'
_refine_ls_weighting_scheme calc
_refine_ls_wR_factor_gt 0.0580
_refine_ls_wR_factor_ref 0.0598
_reflns_number_gt 4570
_reflns_number_total 4985
_reflns_threshold_expression I>2\s(I)
_cod_data_source_file b010025k.txt
_cod_data_source_block 3d
_cod_depositor_comments
;
The following automatic conversions were performed:
'_symmetry_cell_setting' value 'Orthorhombic' changed to 'orthorhombic'
according to '/home/saulius/struct/CIF-dictionaries/cif_core.dic'
dictionary named 'cif_core.dic' version 2.4.1 from 2010-06-29.

Automatic conversion script
Id: cif_fix_enum 1527 2010-12-29 10:47:43Z saulius 
;
_cod_original_sg_symbol_H-M Pna2(1)
_cod_database_code 7010511

loop_
_symmetry_equiv_pos_as_xyz
'x, y, z'
'-x, -y, z+1/2'
'x+1/2, -y+1/2, z'
'-x+1/2, y+1/2, z+1/2'

loop_
_atom_site_label
_atom_site_type_symbol
_atom_site_fract_x
_atom_site_fract_y
_atom_site_fract_z
_atom_site_U_iso_or_equiv
_atom_site_adp_type
_atom_site_occupancy
_atom_site_symmetry_multiplicity
_atom_site_calc_flag
_atom_site_refinement_flags
_atom_site_disorder_assembly
_atom_site_disorder_group
P1 P 0.203568(17) 0.33192(2) 0.48357(4) 0.01387(7) Uani 1 1 d . . .
Cl1 Cl 0.356031(17) 0.19396(2) 0.57328(4) 0.02246(7) Uani 1 1 d . . .
B1 B 0.31664(8) 0.28684(11) 0.42200(19) 0.0171(3) Uani 1 1 d . . .
O1 O 0.31721(6) 0.24041(7) 0.26767(12) 0.02018(19) Uani 1 1 d . . .
O2 O 0.37147(5) 0.37234(7) 0.41498(11) 0.01818(18) Uani 1 1 d . . .
C1 C 0.37810(8) 0.28581(10) 0.18656(16) 0.0195(3) Uani 1 1 d . . .
C2 C 0.41024(8) 0.36412(10) 0.27393(15) 0.0174(2) Uani 1 1 d . . .
C3 C 0.47162(8) 0.42294(10) 0.21655(17) 0.0206(3) Uani 1 1 d . . .
H3 H 0.4923(9) 0.4753(12) 0.2762(18) 0.017(4) Uiso 1 1 d . . .
C4 C 0.49951(8) 0.40170(11) 0.06542(19) 0.0254(3) Uani 1 1 d . . .
H4 H 0.5401(11) 0.4403(14) 0.025(2) 0.038(5) Uiso 1 1 d . . .
C5 C 0.46688(8) 0.32531(12) -0.0220(2) 0.0275(3) Uani 1 1 d . . .
H5 H 0.4877(12) 0.3149(13) -0.117(3) 0.035(5) Uiso 1 1 d . . .
C6 C 0.40492(8) 0.26527(11) 0.03730(17) 0.0238(3) Uani 1 1 d . . .
H6 H 0.3833(10) 0.2179(13) -0.024(2) 0.026(4) Uiso 1 1 d . . .
C10 C 0.15491(8) 0.38440(10) 0.29910(15) 0.0186(3) Uani 1 1 d . . .
C11 C 0.08103(9) 0.45055(12) 0.3326(2) 0.0260(3) Uani 1 1 d . . .
H111 H 0.0592(10) 0.4701(13) 0.238(2) 0.031(5) Uiso 1 1 d . . .
H112 H 0.0388(11) 0.4174(14) 0.383(2) 0.030(5) Uiso 1 1 d . . .
H113 H 0.0943(13) 0.5106(16) 0.391(2) 0.048(6) Uiso 1 1 d . . .
C12 C 0.21694(9) 0.44577(11) 0.20708(18) 0.0224(3) Uani 1 1 d . . .
H121 H 0.1895(10) 0.4780(13) 0.121(2) 0.025(4) Uiso 1 1 d . . .
H122 H 0.2421(10) 0.4972(13) 0.267(2) 0.027(4) Uiso 1 1 d . . .
H123 H 0.2555(10) 0.4027(15) 0.168(2) 0.029(4) Uiso 1 1 d . . .
C13 C 0.12844(9) 0.29978(12) 0.18798(17) 0.0238(3) Uani 1 1 d . . .
H131 H 0.1710(10) 0.2533(13) 0.162(2) 0.023(4) Uiso 1 1 d . . .
H132 H 0.0823(12) 0.2632(14) 0.232(3) 0.038(5) Uiso 1 1 d . . .
H133 H 0.1133(11) 0.3330(13) 0.098(3) 0.033(5) Uiso 1 1 d . . .
C20 C 0.14246(7) 0.22316(9) 0.56136(17) 0.0170(2) Uani 1 1 d . . .
C21 C 0.16082(8) 0.13064(10) 0.46046(17) 0.0200(3) Uani 1 1 d . . .
H211 H 0.1305(9) 0.0733(13) 0.504(2) 0.026(4) Uiso 1 1 d . . .
H212 H 0.1452(9) 0.1383(13) 0.354(2) 0.019(4) Uiso 1 1 d . . .
H213 H 0.2177(10) 0.1109(13) 0.463(2) 0.028(4) Uiso 1 1 d . . .
C22 C 0.05143(7) 0.24321(11) 0.55709(18) 0.0215(3) Uani 1 1 d . . .
H221 H 0.0333(10) 0.2993(13) 0.618(2) 0.024(4) Uiso 1 1 d . . .
H222 H 0.0339(10) 0.2560(13) 0.452(2) 0.029(5) Uiso 1 1 d . . .
H223 H 0.0243(11) 0.1893(14) 0.594(2) 0.036(5) Uiso 1 1 d . . .
C23 C 0.16463(8) 0.19646(11) 0.73142(17) 0.0208(3) Uani 1 1 d . . .
H231 H 0.1388(9) 0.1347(13) 0.758(2) 0.022(4) Uiso 1 1 d . . .
H232 H 0.2216(11) 0.1804(13) 0.746(2) 0.033(5) Uiso 1 1 d . . .
H233 H 0.1491(8) 0.2466(12) 0.8083(19) 0.014(4) Uiso 1 1 d . . .
C30 C 0.21412(8) 0.43293(10) 0.63758(16) 0.0195(3) Uani 1 1 d . . .
C31 C 0.24582(9) 0.53008(10) 0.5644(2) 0.0244(3) Uani 1 1 d . . .
H311 H 0.2959(10) 0.5212(13) 0.515(2) 0.024(4) Uiso 1 1 d . . .
H312 H 0.2091(10) 0.5623(12) 0.490(2) 0.026(4) Uiso 1 1 d . . .
H313 H 0.2552(9) 0.5765(13) 0.657(2) 0.024(4) Uiso 1 1 d . . .
C32 C 0.13466(9) 0.45691(12) 0.72272(18) 0.0267(3) Uani 1 1 d . . .
H321 H 0.1462(11) 0.5176(16) 0.790(3) 0.042(5) Uiso 1 1 d . . .
H322 H 0.0934(10) 0.4771(12) 0.651(2) 0.020(4) Uiso 1 1 d . . .
H323 H 0.1160(11) 0.4026(14) 0.785(2) 0.030(4) Uiso 1 1 d . . .
C33 C 0.27751(9) 0.39972(12) 0.75893(18) 0.0246(3) Uani 1 1 d . . .
H331 H 0.2642(11) 0.3432(15) 0.810(2) 0.029(4) Uiso 1 1 d . . .
H332 H 0.3315(11) 0.3931(13) 0.713(2) 0.032(5) Uiso 1 1 d . . .
H333 H 0.2826(10) 0.4504(14) 0.841(2) 0.030(4) Uiso 1 1 d . . .

loop_
_atom_site_aniso_label
_atom_site_aniso_U_11
_atom_site_aniso_U_22
_atom_site_aniso_U_33
_atom_site_aniso_U_23
_atom_site_aniso_U_13
_atom_site_aniso_U_12
P1 0.01350(13) 0.01471(13) 0.01340(13) -0.00096(13) 0.00028(12) 0.00022(11)
Cl1 0.01539(13) 0.02244(14) 0.02956(16) 0.00729(14) 0.00030(13) 0.00102(11)
B1 0.0155(6) 0.0173(7) 0.0185(6) 0.0009(6) 0.0009(5) -0.0008(5)
O1 0.0198(4) 0.0193(5) 0.0215(5) -0.0037(4) 0.0050(4) -0.0031(4)
O2 0.0166(4) 0.0196(5) 0.0183(4) -0.0012(4) 0.0034(4) -0.0030(3)
C1 0.0162(6) 0.0203(6) 0.0221(7) 0.0014(5) 0.0014(5) 0.0018(5)
C2 0.0157(6) 0.0185(6) 0.0180(6) 0.0028(5) 0.0009(5) 0.0021(5)
C3 0.0171(6) 0.0212(6) 0.0233(6) 0.0052(6) -0.0006(5) 0.0001(5)
C4 0.0183(6) 0.0314(7) 0.0264(7) 0.0099(7) 0.0045(6) 0.0003(5)
C5 0.0234(6) 0.0403(8) 0.0188(6) 0.0044(7) 0.0066(7) 0.0054(6)
C6 0.0212(6) 0.0275(7) 0.0226(7) -0.0041(5) 0.0023(5) 0.0018(5)
C10 0.0190(6) 0.0207(6) 0.0162(6) 0.0012(5) -0.0020(5) 0.0018(5)
C11 0.0220(7) 0.0282(8) 0.0278(8) 0.0031(6) -0.0031(6) 0.0072(6)
C12 0.0258(7) 0.0210(7) 0.0203(6) 0.0041(6) 0.0002(6) 0.0003(6)
C13 0.0263(7) 0.0270(7) 0.0180(7) -0.0011(6) -0.0043(5) -0.0041(6)
C20 0.0147(5) 0.0177(5) 0.0187(6) 0.0002(5) 0.0027(5) -0.0013(4)
C21 0.0193(6) 0.0188(6) 0.0220(8) -0.0011(5) 0.0027(5) -0.0030(5)
C22 0.0141(5) 0.0267(7) 0.0238(7) 0.0001(6) 0.0024(5) -0.0014(5)
C23 0.0198(6) 0.0236(7) 0.0192(7) 0.0022(6) 0.0032(5) -0.0011(5)
C30 0.0217(6) 0.0176(6) 0.0191(6) -0.0054(5) -0.0004(5) 0.0019(5)
C31 0.0286(7) 0.0168(6) 0.0276(7) -0.0047(6) -0.0004(7) -0.0003(5)
C32 0.0291(7) 0.0270(8) 0.0240(7) -0.0074(6) 0.0051(6) 0.0041(6)
C33 0.0285(7) 0.0241(7) 0.0212(7) -0.0041(6) -0.0057(6) -0.0019(6)

loop_
_atom_type_symbol
_atom_type_description
_atom_type_scat_dispersion_real
_atom_type_scat_dispersion_imag
_atom_type_scat_source
C C 0.0033 0.0016 'International Tables Vol C Tables 4.2.6.8 and 6.1.1.4'
H H 0.0000 0.0000 'International Tables Vol C Tables 4.2.6.8 and 6.1.1.4'
B B 0.0013 0.0007 'International Tables Vol C Tables 4.2.6.8 and 6.1.1.4'
O O 0.0106 0.0060 'International Tables Vol C Tables 4.2.6.8 and 6.1.1.4'
P P 0.1023 0.0942 'International Tables Vol C Tables 4.2.6.8 and 6.1.1.4'
Cl Cl 0.1484 0.1585 'International Tables Vol C Tables 4.2.6.8 and 6.1.1.4'

loop_
_geom_angle_atom_site_label_1
_geom_angle_atom_site_label_2
_geom_angle_atom_site_label_3
_geom_angle
_geom_angle_site_symmetry_1
_geom_angle_site_symmetry_3
_geom_angle_publ_flag
C30 P1 C20 110.95(6) . . ?
C30 P1 C10 110.30(6) . . ?
C20 P1 C10 110.23(6) . . ?
C30 P1 B1 107.74(6) . . ?
C20 P1 B1 110.75(6) . . ?
C10 P1 B1 106.75(6) . . ?
O1 B1 O2 107.10(11) . . ?
O1 B1 Cl1 109.19(9) . . ?
O2 B1 Cl1 108.98(9) . . ?
O1 B1 P1 111.40(9) . . ?
O2 B1 P1 110.51(9) . . ?
Cl1 B1 P1 109.59(7) . . ?
C1 O1 B1 105.71(10) . . ?
C2 O2 B1 105.39(10) . . ?
O1 C1 C6 128.13(13) . . ?
O1 C1 C2 110.42(12) . . ?
C6 C1 C2 121.38(12) . . ?
O2 C2 C3 127.84(12) . . ?
O2 C2 C1 110.46(11) . . ?
C3 C2 C1 121.68(12) . . ?
C2 C3 C4 117.07(13) . . ?
C2 C3 H3 120.7(10) . . ?
C4 C3 H3 122.2(10) . . ?
C5 C4 C3 121.27(13) . . ?
C5 C4 H4 120.3(12) . . ?
C3 C4 H4 118.4(12) . . ?
C4 C5 C6 121.45(15) . . ?
C4 C5 H5 117.1(12) . . ?
C6 C5 H5 121.5(12) . . ?
C1 C6 C5 117.14(14) . . ?
C1 C6 H6 123.3(12) . . ?
C5 C6 H6 119.5(12) . . ?
C12 C10 C11 108.70(12) . . ?
C12 C10 C13 105.83(11) . . ?
C11 C10 C13 108.08(12) . . ?
C12 C10 P1 109.59(9) . . ?
C11 C10 P1 113.49(10) . . ?
C13 C10 P1 110.85(9) . . ?
C10 C11 H111 108.3(11) . . ?
C10 C11 H112 114.2(11) . . ?
H111 C11 H112 104.1(15) . . ?
C10 C11 H113 113.0(13) . . ?
H111 C11 H113 107.5(17) . . ?
H112 C11 H113 109.2(17) . . ?
C10 C12 H121 108.2(10) . . ?
C10 C12 H122 114.3(10) . . ?
H121 C12 H122 106.7(15) . . ?
C10 C12 H123 108.3(11) . . ?
H121 C12 H123 109.3(16) . . ?
H122 C12 H123 109.9(15) . . ?
C10 C13 H131 114.1(10) . . ?
C10 C13 H132 110.9(12) . . ?
H131 C13 H132 109.5(15) . . ?
C10 C13 H133 103.4(11) . . ?
H131 C13 H133 108.7(15) . . ?
H132 C13 H133 110.1(17) . . ?
C22 C20 C23 107.39(11) . . ?
C22 C20 C21 108.83(11) . . ?
C23 C20 C21 106.91(11) . . ?
C22 C20 P1 112.58(9) . . ?
C23 C20 P1 112.35(9) . . ?
C21 C20 P1 108.58(9) . . ?
C20 C21 H211 108.5(10) . . ?
C20 C21 H212 113.1(11) . . ?
H211 C21 H212 107.5(14) . . ?
C20 C21 H213 113.4(11) . . ?
H211 C21 H213 105.8(14) . . ?
H212 C21 H213 108.2(14) . . ?
C20 C22 H221 115.6(10) . . ?
C20 C22 H222 110.7(10) . . ?
H221 C22 H222 105.5(15) . . ?
C20 C22 H223 110.0(11) . . ?
H221 C22 H223 106.5(16) . . ?
H222 C22 H223 108.2(16) . . ?
C20 C23 H231 108.4(11) . . ?
C20 C23 H232 114.0(12) . . ?
H231 C23 H232 102.2(14) . . ?
C20 C23 H233 114.2(9) . . ?
H231 C23 H233 108.7(14) . . ?
H232 C23 H233 108.7(15) . . ?
C31 C30 C32 107.92(11) . . ?
C31 C30 C33 106.43(12) . . ?
C32 C30 C33 109.27(12) . . ?
C31 C30 P1 110.91(10) . . ?
C32 C30 P1 113.35(9) . . ?
C33 C30 P1 108.73(9) . . ?
C30 C31 H311 112.2(10) . . ?
C30 C31 H312 115.0(10) . . ?
H311 C31 H312 108.7(15) . . ?
C30 C31 H313 104.9(10) . . ?
H311 C31 H313 106.8(14) . . ?
H312 C31 H313 108.9(14) . . ?
C30 C32 H321 105.9(11) . . ?
C30 C32 H322 112.0(10) . . ?
H321 C32 H322 105.6(15) . . ?
C30 C32 H323 112.4(11) . . ?
H321 C32 H323 111.2(15) . . ?
H322 C32 H323 109.6(14) . . ?
C30 C33 H331 113.5(12) . . ?
C30 C33 H332 112.4(11) . . ?
H331 C33 H332 109.9(16) . . ?
C30 C33 H333 109.7(11) . . ?
H331 C33 H333 105.0(15) . . ?
H332 C33 H333 105.7(15) . . ?

loop_
_geom_bond_atom_site_label_1
_geom_bond_atom_site_label_2
_geom_bond_distance
_geom_bond_site_symmetry_2
_geom_bond_publ_flag
P1 C30 1.9001(14) . ?
P1 C20 1.9027(13) . ?
P1 C10 1.9083(13) . ?
P1 B1 2.0482(15) . ?
Cl1 B1 1.9141(16) . ?
B1 O1 1.4594(18) . ?
B1 O2 1.4704(17) . ?
O1 C1 1.3723(16) . ?
O2 C2 1.3721(16) . ?
C1 C6 1.3796(19) . ?
C1 C2 1.3980(19) . ?
C2 C3 1.3831(18) . ?
C3 C4 1.402(2) . ?
C3 H3 0.936(16) . ?
C4 C5 1.382(2) . ?
C4 H4 0.920(19) . ?
C5 C6 1.405(2) . ?
C5 H5 0.89(2) . ?
C6 H6 0.900(19) . ?
C10 C12 1.5390(19) . ?
C10 C11 1.5459(19) . ?
C10 C13 1.5468(19) . ?
C11 H111 0.93(2) . ?
C11 H112 0.939(19) . ?
C11 H113 0.97(2) . ?
C12 H121 0.972(18) . ?
C12 H122 0.956(18) . ?
C12 H123 0.928(19) . ?
C13 H131 0.971(18) . ?
C13 H132 0.99(2) . ?
C13 H133 0.92(2) . ?
C20 C22 1.5412(17) . ?
C20 C23 1.542(2) . ?
C20 C21 1.5449(19) . ?
C21 H211 0.994(18) . ?
C21 H212 0.949(17) . ?
C21 H213 0.985(17) . ?
C22 H221 0.964(17) . ?
C22 H222 0.96(2) . ?
C22 H223 0.910(19) . ?
C23 H231 0.962(18) . ?
C23 H232 0.982(18) . ?
C23 H233 0.976(16) . ?
C30 C31 1.543(2) . ?
C30 C32 1.5449(19) . ?
C30 C33 1.546(2) . ?
C31 H311 0.942(17) . ?
C31 H312 0.981(18) . ?
C31 H313 1.020(18) . ?
C32 H321 1.02(2) . ?
C32 H322 0.959(18) . ?
C32 H323 0.95(2) . ?
C33 H331 0.90(2) . ?
C33 H332 0.986(19) . ?
C33 H333 0.98(2) . ?

loop_
_geom_torsion_atom_site_label_1
_geom_torsion_atom_site_label_2
_geom_torsion_atom_site_label_3
_geom_torsion_atom_site_label_4
_geom_torsion
_geom_torsion_site_symmetry_1
_geom_torsion_site_symmetry_2
_geom_torsion_site_symmetry_3
_geom_torsion_site_symmetry_4
_geom_torsion_publ_flag
C30 P1 B1 O1 -157.69(9) . . . . ?
C20 P1 B1 O1 80.80(11) . . . . ?
C10 P1 B1 O1 -39.22(11) . . . . ?
C30 P1 B1 O2 -38.76(11) . . . . ?
C20 P1 B1 O2 -160.27(9) . . . . ?
C10 P1 B1 O2 79.71(10) . . . . ?
C30 P1 B1 Cl1 81.36(8) . . . . ?
C20 P1 B1 Cl1 -40.15(9) . . . . ?
C10 P1 B1 Cl1 -160.17(7) . . . . ?
O2 B1 O1 C1 9.32(14) . . . . ?
Cl1 B1 O1 C1 -108.55(10) . . . . ?
P1 B1 O1 C1 130.27(10) . . . . ?
O1 B1 O2 C2 -9.26(13) . . . . ?
Cl1 B1 O2 C2 108.75(10) . . . . ?
P1 B1 O2 C2 -130.77(9) . . . . ?
B1 O1 C1 C6 177.10(13) . . . . ?
B1 O1 C1 C2 -5.96(14) . . . . ?
B1 O2 C2 C3 -175.40(13) . . . . ?
B1 O2 C2 C1 5.79(13) . . . . ?
O1 C1 C2 O2 0.08(15) . . . . ?
C6 C1 C2 O2 177.26(12) . . . . ?
O1 C1 C2 C3 -178.82(12) . . . . ?
C6 C1 C2 C3 -1.6(2) . . . . ?
O2 C2 C3 C4 -177.67(12) . . . . ?
C1 C2 C3 C4 1.02(19) . . . . ?
C2 C3 C4 C5 0.0(2) . . . . ?
C3 C4 C5 C6 -0.5(2) . . . . ?
O1 C1 C6 C5 177.74(13) . . . . ?
C2 C1 C6 C5 1.1(2) . . . . ?
C4 C5 C6 C1 0.0(2) . . . . ?
C30 P1 C10 C12 76.37(10) . . . . ?
C20 P1 C10 C12 -160.77(9) . . . . ?
B1 P1 C10 C12 -40.41(11) . . . . ?
C30 P1 C10 C11 -45.34(12) . . . . ?
C20 P1 C10 C11 77.52(11) . . . . ?
B1 P1 C10 C11 -162.12(10) . . . . ?
C30 P1 C10 C13 -167.19(9) . . . . ?
C20 P1 C10 C13 -44.32(11) . . . . ?
B1 P1 C10 C13 76.03(10) . . . . ?
C30 P1 C20 C22 79.65(11) . . . . ?
C10 P1 C20 C22 -42.84(11) . . . . ?
B1 P1 C20 C22 -160.75(10) . . . . ?
C30 P1 C20 C23 -41.75(11) . . . . ?
C10 P1 C20 C23 -164.24(9) . . . . ?
B1 P1 C20 C23 77.85(10) . . . . ?
C30 P1 C20 C21 -159.79(9) . . . . ?
C10 P1 C20 C21 77.73(10) . . . . ?
B1 P1 C20 C21 -40.19(11) . . . . ?
C20 P1 C30 C31 -166.76(9) . . . . ?
C10 P1 C30 C31 -44.31(11) . . . . ?
B1 P1 C30 C31 71.86(11) . . . . ?
C20 P1 C30 C32 -45.18(12) . . . . ?
C10 P1 C30 C32 77.27(12) . . . . ?
B1 P1 C30 C32 -166.57(10) . . . . ?
C20 P1 C30 C33 76.55(11) . . . . ?
C10 P1 C30 C33 -161.01(9) . . . . ?
B1 P1 C30 C33 -44.84(11) . . . . ?
